data_4317530
loop_
_publ_author_name
'B. Cashin'
'D. Cunningham'
'P. Daly'
'P. McArdle'
'M. Munroe'
'N. N\'i Chonchubhair'

_publ_section_title
;
 Donor Properties of the Vanadyl Ion: Reactions of Vanadyl Salicylaldimine
 \b-Ketimine and Acetylacetonato Complexes with Groups 14 and 15 Lewis
 Acids
;
_journal_name_full 'Inorganic Chemistry'
_journal_page_first 773
_journal_page_last 782
_journal_paper_doi 10.1021/ic010366s
_journal_volume 41
_journal_year 2002
_chemical_formula_sum 'C19 H20 Cl2 N2 O6 V'
_chemical_formula_weight 494.21
_chemical_name_common VO(3-MeOsalen).H2O
_chemical_name_systematic
;
  [N,N'-bis(3-methoxysalicylidene)ethane-1,2-diaminato]monoaqua
oxovanadium(IV)
;
_space_group_IT_number 14
_symmetry_cell_setting monoclinic
_symmetry_space_group_name_Hall '-P 2yn'
_symmetry_space_group_name_H-M 'P 1 21/n 1'
_atom_sites_solution_hydrogens geom
_atom_sites_solution_primary direct
_atom_sites_solution_secondary difmap
_audit_creation_method SHELXL-97
_cell_angle_alpha 90.000(12)
_cell_angle_beta 97.246(11)
_cell_angle_gamma 90.000(11)
_cell_formula_units_Z 4
_cell_length_a 13.8025(18)
_cell_length_b 10.5050(15)
_cell_length_c 15.210(2)
_cell_measurement_reflns_used 25
_cell_measurement_temperature 293(2)
_cell_measurement_theta_max 18
_cell_measurement_theta_min 12
_cell_volume 2187.8(5)
_computing_cell_refinement 'CELDIM in CAD4-PC-Software'
_computing_data_collection 'CAD4-PC-Software (Enraf-Nonius, 1992)'
_computing_data_reduction 'XCAD (McArdle & Higgins, 1995)'
_computing_molecular_graphics 'ORTEX (P.McArdle, 1995)'
_computing_publication_material 'SHELXL-97/2 (Sheldrick,1997)'
_computing_structure_refinement 'SHELXL-97 (Sheldrick, 1997)'
_computing_structure_solution 'SHELXS-97 (Sheldrick, 1990)'
_diffrn_ambient_temperature 293(2)
_diffrn_measured_fraction_theta_full 0.649
_diffrn_measured_fraction_theta_max 0.649
_diffrn_measurement_device_type '4-circle diffractometer'
_diffrn_measurement_method 'scintillation counter'
_diffrn_radiation_monochromator graphite
_diffrn_radiation_source 'fine-focus sealed tube'
_diffrn_radiation_type MoK\a
_diffrn_radiation_wavelength 0.71069
_diffrn_reflns_av_R_equivalents 0.0196
_diffrn_reflns_av_sigmaI/netI 0.0962
_diffrn_reflns_limit_h_max 20
_diffrn_reflns_limit_h_min 0
_diffrn_reflns_limit_k_max 12
_diffrn_reflns_limit_k_min 0
_diffrn_reflns_limit_l_max 22
_diffrn_reflns_limit_l_min -22
_diffrn_reflns_number 5294
_diffrn_reflns_theta_full 31.98
_diffrn_reflns_theta_max 31.98
_diffrn_reflns_theta_min 2.13
_exptl_absorpt_coefficient_mu 0.735
_exptl_crystal_colour Green
_exptl_crystal_density_diffrn 1.500
_exptl_crystal_density_method 'not measured'
_exptl_crystal_description Parallelepiped
_exptl_crystal_F_000 1012
_exptl_crystal_size_max 0.40
_exptl_crystal_size_mid 0.40
_exptl_crystal_size_min 0.30
_refine_diff_density_max 0.528
_refine_diff_density_min -0.417
_refine_diff_density_rms 0.067
_refine_ls_extinction_method none
_refine_ls_goodness_of_fit_ref 0.929
_refine_ls_hydrogen_treatment mixed
_refine_ls_matrix_type full
_refine_ls_number_parameters 273
_refine_ls_number_reflns 4932
_refine_ls_number_restraints 0
_refine_ls_restrained_S_all 0.929
_refine_ls_R_factor_all 0.1255
_refine_ls_R_factor_gt 0.0485
_refine_ls_shift/su_max 0.001
_refine_ls_shift/su_mean 0.000
_refine_ls_structure_factor_coef Fsqd
_refine_ls_weighting_details 'calc w=1/[\s^2^(Fo^2^)+(0.0725P)^2^+0.0000P] where P=(Fo^2^+2Fc^2^)/3'
_refine_ls_weighting_scheme calc
_refine_ls_wR_factor_gt 0.1208
_refine_ls_wR_factor_ref 0.1400
_reflns_number_gt 2425
_reflns_number_total 4932
_reflns_threshold_expression >2sigma(I)
_cod_data_source_file ic010366s_2.cif
_cod_data_source_block VO(3-MeOsalen).H2O
_cod_depositor_comments
;
The following automatic conversions were performed:

'_symmetry_cell_setting' value 'Monoclinic' changed to 'monoclinic'
according to the built-in table from CIF Core dictionary named
'cif_core.dic' version 2.4.1 from 2010-06-29.

Automatic conversion script
Id: cif_fix_values 1646 2011-03-28 12:23:43Z adriana 

The following automatic conversions were performed:

data name '_atom_site_symetry_multiplicity' was replaced with
'_atom_site_symmetry_multiplicity' as specified in the replacement
file 'data/replacement-values/replacement_tags.lst'.

Automatic conversion script
Id: cif_correct_tags 9268 2022-04-12 08:56:07Z antanas 
;
_cod_database_code 4317530

loop_
_symmetry_equiv_pos_as_xyz
'x, y, z'
'x+1/2, -y+1/2, z+1/2'
'-x, -y, -z'
'-x-1/2, y-1/2, -z-1/2'

loop_
_atom_site_label
_atom_site_type_symbol
_atom_site_fract_x
_atom_site_fract_y
_atom_site_fract_z
_atom_site_U_iso_or_equiv
_atom_site_adp_type
_atom_site_occupancy
_atom_site_symmetry_multiplicity
_atom_site_calc_flag
_atom_site_refinement_flags
_atom_site_disorder_assembly
_atom_site_disorder_group
V1 V 0.04457(4) 0.23979(5) 0.02662(3) 0.03348(17) Uani 1 1 d . . .
Cl1 Cl 0.58243(13) -0.24991(16) 0.20606(12) 0.1228(6) Uani 1 1 d . . .
Cl2 Cl 0.55047(15) -0.51472(19) 0.17226(10) 0.1393(7) Uani 1 1 d . . .
N1 N 0.1660(2) 0.2899(3) -0.03085(18) 0.0425(7) Uani 1 1 d . . .
N2 N -0.0202(2) 0.3376(2) -0.08250(17) 0.0401(7) Uani 1 1 d . . .
O1 O 0.11851(14) 0.1019(2) 0.08957(13) 0.0380(5) Uani 1 1 d . . .
O2 O -0.08310(15) 0.1647(2) 0.03733(15) 0.0394(5) Uani 1 1 d . . .
O3 O 0.18060(18) -0.0720(2) 0.20206(16) 0.0522(6) Uani 1 1 d . . .
O6 O 0.03667(16) 0.0862(2) -0.08951(14) 0.0396(5) Uani 1 1 d . . .
O4 O -0.22327(16) 0.0826(3) 0.11762(16) 0.0549(7) Uani 1 1 d . . .
O5 O 0.05045(18) 0.3492(2) 0.09988(15) 0.0504(6) Uani 1 1 d . . .
C1 C 0.2131(2) 0.0794(3) 0.0982(2) 0.0366(7) Uani 1 1 d . . .
C2 C 0.2502(2) -0.0162(3) 0.1588(2) 0.0408(8) Uani 1 1 d . . .
C3 C 0.3479(3) -0.0463(4) 0.1718(3) 0.0571(10) Uani 1 1 d . . .
H3 H 0.3708 -0.1086 0.2127 0.074 Uiso 1 1 calc R . .
C4 C 0.4124(3) 0.0168(5) 0.1234(3) 0.0675(12) Uani 1 1 d . . .
H4 H 0.4784 -0.0038 0.1319 0.088 Uiso 1 1 calc R . .
C5 C 0.3798(3) 0.1076(4) 0.0642(3) 0.0590(10) Uani 1 1 d . . .
H5 H 0.4240 0.1480 0.0321 0.077 Uiso 1 1 calc R . .
C6 C 0.2795(2) 0.1431(4) 0.0497(2) 0.0433(8) Uani 1 1 d . . .
C7 C 0.2519(2) 0.2424(4) -0.0131(2) 0.0490(9) Uani 1 1 d . . .
H7 H 0.3005 0.2752 -0.0437 0.064 Uiso 1 1 calc R . .
C8 C 0.1459(3) 0.3951(4) -0.0952(2) 0.0583(10) Uani 1 1 d . . .
H8A H 0.1945 0.3957 -0.1360 0.076 Uiso 1 1 calc R . .
H8B H 0.1488 0.4761 -0.0643 0.076 Uiso 1 1 calc R . .
C9 C 0.0466(3) 0.3765(4) -0.1450(2) 0.0535(10) Uani 1 1 d . . .
H9A H 0.0240 0.4551 -0.1741 0.070 Uiso 1 1 calc R . .
H9B H 0.0489 0.3115 -0.1900 0.070 Uiso 1 1 calc R . .
C10 C -0.1106(3) 0.3647(3) -0.0976(2) 0.0451(9) Uani 1 1 d . . .
H10 H -0.1302 0.4173 -0.1458 0.059 Uiso 1 1 calc R . .
C11 C -0.1850(2) 0.3210(3) -0.0465(2) 0.0428(8) Uani 1 1 d . . .
C12 C -0.2806(3) 0.3736(4) -0.0634(3) 0.0619(11) Uani 1 1 d . . .
H12 H -0.2932 0.4364 -0.1064 0.080 Uiso 1 1 calc R . .
C13 C -0.3531(3) 0.3345(5) -0.0188(3) 0.0715(13) Uani 1 1 d . . .
H13 H -0.4142 0.3729 -0.0295 0.093 Uiso 1 1 calc R . .
C14 C -0.3375(3) 0.2365(5) 0.0438(3) 0.0658(12) Uani 1 1 d . . .
H14 H -0.3881 0.2095 0.0743 0.086 Uiso 1 1 calc R . .
C15 C -0.2468(2) 0.1802(4) 0.0599(2) 0.0468(9) Uani 1 1 d . . .
C16 C -0.1680(2) 0.2224(3) 0.0166(2) 0.0378(8) Uani 1 1 d . . .
C18 C -0.2958(3) 0.0336(5) 0.1646(3) 0.0848(16) Uani 1 1 d . . .
H18A H -0.3215 0.1007 0.1977 0.119 Uiso 1 1 calc R . .
H18B H -0.2682 -0.0314 0.2045 0.119 Uiso 1 1 calc R . .
H18C H -0.3473 -0.0021 0.1238 0.119 Uiso 1 1 calc R . .
C17 C 0.2117(3) -0.1703(4) 0.2647(3) 0.0625(11) Uani 1 1 d . . .
H17A H 0.2375 -0.2405 0.2345 0.088 Uiso 1 1 calc R . .
H17B H 0.1571 -0.1988 0.2928 0.088 Uiso 1 1 calc R . .
H17C H 0.2614 -0.1376 0.3087 0.088 Uiso 1 1 calc R . .
C19 C 0.5262(3) -0.3862(5) 0.2369(3) 0.0800(14) Uani 1 1 d . . .
H19A H 0.4562 -0.3724 0.2314 0.104 Uiso 1 1 calc R . .
H19B H 0.5487 -0.4048 0.2985 0.104 Uiso 1 1 calc R . .

loop_
_atom_site_aniso_label
_atom_site_aniso_U_11
_atom_site_aniso_U_22
_atom_site_aniso_U_33
_atom_site_aniso_U_23
_atom_site_aniso_U_13
_atom_site_aniso_U_12
V1 0.0363(3) 0.0297(3) 0.0343(3) 0.0024(3) 0.0037(2) -0.0014(3)
Cl1 0.1247(12) 0.1087(11) 0.1456(14) 0.0587(11) 0.0586(11) 0.0173(10)
Cl2 0.1876(19) 0.1306(14) 0.0946(11) -0.0210(11) -0.0023(11) 0.0518(14)
N1 0.0438(17) 0.0457(17) 0.0385(15) 0.0018(13) 0.0071(12) -0.0100(14)
N2 0.0526(18) 0.0280(15) 0.0391(15) 0.0051(13) 0.0034(13) 0.0009(13)
O1 0.0302(12) 0.0390(13) 0.0441(13) 0.0082(11) 0.0022(9) 0.0015(10)
O2 0.0344(12) 0.0316(12) 0.0528(14) 0.0056(10) 0.0077(10) 0.0040(10)
O3 0.0493(15) 0.0497(15) 0.0556(15) 0.0179(13) -0.0016(12) 0.0076(13)
O6 0.0443(13) 0.0332(12) 0.0414(12) -0.0035(10) 0.0053(10) -0.0026(11)
O4 0.0404(14) 0.0708(18) 0.0551(15) 0.0074(14) 0.0121(11) -0.0089(13)
O5 0.0673(17) 0.0401(14) 0.0434(14) -0.0061(11) 0.0056(12) -0.0042(13)
C1 0.0344(17) 0.0384(18) 0.0356(17) -0.0076(15) -0.0009(13) 0.0012(15)
C2 0.0403(19) 0.039(2) 0.0401(18) -0.0059(16) -0.0069(15) 0.0014(16)
C3 0.049(2) 0.054(2) 0.063(2) -0.006(2) -0.0127(19) 0.011(2)
C4 0.030(2) 0.089(3) 0.080(3) -0.001(3) -0.007(2) 0.010(2)
C5 0.037(2) 0.074(3) 0.068(3) -0.008(2) 0.0113(18) -0.009(2)
C6 0.0367(18) 0.054(2) 0.0386(18) -0.0063(18) 0.0024(14) -0.0045(17)
C7 0.0393(18) 0.065(2) 0.0446(19) -0.002(2) 0.0111(15) -0.015(2)
C8 0.070(3) 0.055(2) 0.050(2) 0.016(2) 0.0083(19) -0.019(2)
C9 0.072(3) 0.045(2) 0.044(2) 0.0089(18) 0.0078(19) 0.000(2)
C10 0.056(2) 0.0308(19) 0.045(2) -0.0002(16) -0.0084(17) 0.0059(17)
C11 0.042(2) 0.0350(19) 0.048(2) -0.0043(17) -0.0066(16) 0.0031(16)
C12 0.057(3) 0.057(3) 0.066(3) -0.001(2) -0.014(2) 0.020(2)
C13 0.042(2) 0.087(3) 0.081(3) -0.010(3) -0.008(2) 0.023(2)
C14 0.0362(19) 0.093(3) 0.068(3) -0.012(3) 0.0058(18) 0.009(2)
C15 0.038(2) 0.054(2) 0.047(2) -0.0047(19) 0.0016(16) 0.0017(18)
C16 0.0348(17) 0.0367(19) 0.0405(18) -0.0102(15) -0.0006(14) 0.0017(15)
C18 0.057(3) 0.132(5) 0.070(3) 0.018(3) 0.026(2) -0.013(3)
C17 0.076(3) 0.051(2) 0.055(2) 0.013(2) -0.012(2) 0.003(2)
C19 0.074(3) 0.106(4) 0.062(3) 0.013(3) 0.016(2) 0.001(3)

loop_
_atom_type_symbol
_atom_type_description
_atom_type_scat_dispersion_real
_atom_type_scat_dispersion_imag
_atom_type_scat_source
C C 0.0033 0.0016 'International Tables Vol C Tables 4.2.6.8 and 6.1.1.4'
H H 0.0000 0.0000 'International Tables Vol C Tables 4.2.6.8 and 6.1.1.4'
Cl Cl 0.1484 0.1585 'International Tables Vol C Tables 4.2.6.8 and 6.1.1.4'
N N 0.0061 0.0033 'International Tables Vol C Tables 4.2.6.8 and 6.1.1.4'
O O 0.0106 0.0060 'International Tables Vol C Tables 4.2.6.8 and 6.1.1.4'
V V 0.3005 0.5294 'International Tables Vol C Tables 4.2.6.8 and 6.1.1.4'

loop_
_geom_angle_atom_site_label_1
_geom_angle_atom_site_label_2
_geom_angle_atom_site_label_3
_geom_angle
_geom_angle_site_symmetry_1
_geom_angle_site_symmetry_3
_geom_angle_publ_flag
O5 V1 O1 102.40(11) . . ?
O5 V1 O2 101.49(11) . . ?
O1 V1 O2 94.63(9) . . ?
O5 V1 N1 98.05(12) . . ?
O1 V1 N1 89.71(10) . . ?
O2 V1 N1 158.55(10) . . ?
O5 V1 N2 100.49(11) . . ?
O1 V1 N2 155.95(10) . . ?
O2 V1 N2 87.93(10) . . ?
N1 V1 N2 79.85(11) . . ?
O5 V1 O6 176.48(10) . . ?
O1 V1 O6 80.40(8) . . ?
O2 V1 O6 80.29(8) . . ?
N1 V1 O6 79.74(10) . . ?
N2 V1 O6 76.46(9) . . ?
C7 N1 C8 121.4(3) . . ?
C7 N1 V1 126.3(2) . . ?
C8 N1 V1 112.2(2) . . ?
C10 N2 C9 120.2(3) . . ?
C10 N2 V1 125.1(2) . . ?
C9 N2 V1 114.7(2) . . ?
C1 O1 V1 129.2(2) . . ?
C16 O2 V1 125.2(2) . . ?
C2 O3 C17 117.4(3) . . ?
C15 O4 C18 118.6(3) . . ?
O1 C1 C2 117.7(3) . . ?
O1 C1 C6 124.2(3) . . ?
C2 C1 C6 118.0(3) . . ?
O3 C2 C3 124.7(3) . . ?
O3 C2 C1 113.6(3) . . ?
C3 C2 C1 121.7(3) . . ?
C2 C3 C4 119.7(4) . . ?
C5 C4 C3 120.5(4) . . ?
C4 C5 C6 121.6(4) . . ?
C1 C6 C5 118.4(3) . . ?
C1 C6 C7 123.8(3) . . ?
C5 C6 C7 117.7(3) . . ?
N1 C7 C6 125.8(3) . . ?
N1 C8 C9 108.7(3) . . ?
N2 C9 C8 108.7(3) . . ?
N2 C10 C11 125.5(3) . . ?
C16 C11 C12 118.6(3) . . ?
C16 C11 C10 122.2(3) . . ?
C12 C11 C10 119.1(3) . . ?
C13 C12 C11 121.5(4) . . ?
C12 C13 C14 120.5(4) . . ?
C15 C14 C13 119.6(4) . . ?
O4 C15 C14 125.1(4) . . ?
O4 C15 C16 113.7(3) . . ?
C14 C15 C16 121.2(4) . . ?
O2 C16 C11 124.4(3) . . ?
O2 C16 C15 117.2(3) . . ?
C11 C16 C15 118.4(3) . . ?
Cl1 C19 Cl2 111.6(2) . . ?

loop_
_geom_bond_atom_site_label_1
_geom_bond_atom_site_label_2
_geom_bond_distance
_geom_bond_site_symmetry_2
_geom_bond_publ_flag
V1 O5 1.596(2) . ?
V1 O1 1.952(2) . ?
V1 O2 1.956(2) . ?
V1 N1 2.054(3) . ?
V1 N2 2.058(3) . ?
V1 O6 2.385(2) . ?
Cl1 C19 1.722(5) . ?
Cl2 C19 1.728(5) . ?
N1 C7 1.284(4) . ?
N1 C8 1.479(4) . ?
N2 C10 1.271(4) . ?
N2 C9 1.465(4) . ?
O1 C1 1.317(4) . ?
O2 C16 1.321(4) . ?
O3 C2 1.364(4) . ?
O3 C17 1.433(4) . ?
O4 C15 1.362(4) . ?
O4 C18 1.399(4) . ?
C1 C2 1.415(4) . ?
C1 C6 1.415(5) . ?
C2 C3 1.374(5) . ?
C3 C4 1.392(5) . ?
C4 C5 1.349(6) . ?
C5 C6 1.425(5) . ?
C6 C7 1.433(5) . ?
C8 C9 1.493(5) . ?
C10 C11 1.440(5) . ?
C11 C16 1.411(5) . ?
C11 C12 1.425(5) . ?
C12 C13 1.342(6) . ?
C13 C14 1.401(6) . ?
C14 C15 1.378(5) . ?
C15 C16 1.412(5) . ?
